data_7033842
loop_
_publ_author_name
'Khavasi, Hamid Reza'
'Mir Mohammad Sadegh, Bahareh'

_publ_section_title
;
 Influence of N-heteroaromatic \p-\p stacking on supramolecular assembly
 and coordination geometry; effect of a single-atom change in the ligand.
;
_journal_issue 12
_journal_name_full 'Dalton transactions (Cambridge, England : 2003)'
_journal_page_first 5488
_journal_page_last 5502
_journal_paper_doi 10.1039/c4dt03518f
_journal_volume 44
_journal_year 2015
_chemical_formula_sum 'C28 H20 Cl4 Hg2 N8 O2'
_chemical_formula_weight 1043.50
_chemical_name_systematic
; 
 ? 
;
_space_group_IT_number 14
_symmetry_cell_setting monoclinic
_symmetry_space_group_name_Hall '-P 2yn'
_symmetry_space_group_name_H-M 'P 1 21/n 1'
_atom_sites_solution_hydrogens geom
_atom_sites_solution_primary direct
_atom_sites_solution_secondary difmap
_audit_creation_method SHELXL-97
_audit_update_record
;
2014-07-23 deposited with the CCDC.
2015-01-27 downloaded from the CCDC.
;
_cell_angle_alpha 90.00
_cell_angle_beta 111.798(3)
_cell_angle_gamma 90.00
_cell_formula_units_Z 4
_cell_length_a 14.5287(5)
_cell_length_b 14.0469(3)
_cell_length_c 15.7245(5)
_cell_measurement_reflns_used 36823
_cell_measurement_temperature 298(2)
_cell_measurement_theta_max 29.18
_cell_measurement_theta_min 2.41
_cell_volume 2979.65(17)
_computing_cell_refinement 'X-Area 1.31 (Stoe & Cie GmbH, 2005)'
_computing_data_collection 'X-Area 1.31 (Stoe & Cie GmbH, 2005)'
_computing_data_reduction 'X-Area 1.31 (Stoe & Cie GmbH, 2005)'
_computing_molecular_graphics 'ORTEP-3 for Windows (Farrugia, 1997)'
_computing_publication_material 'WinGX (Farrugia, 1999)'
_computing_structure_refinement 'SHELXL-97 (Sheldrick, 1997)'
_computing_structure_solution 'SHELXS-97 (Sheldrick, 1990)'
_diffrn_ambient_temperature 293(2)
_diffrn_detector_area_resol_mean '0.15 mm'
_diffrn_measured_fraction_theta_full 0.994
_diffrn_measured_fraction_theta_max 0.994
_diffrn_measurement_device_type 'STOE IPDS II'
_diffrn_measurement_method 'rotation method'
_diffrn_radiation_monochromator graphite
_diffrn_radiation_source 'fine-focus sealed tube'
_diffrn_radiation_type MoK\a
_diffrn_radiation_wavelength 0.71073
_diffrn_reflns_av_R_equivalents 0.1113
_diffrn_reflns_av_sigmaI/netI 0.0597
_diffrn_reflns_limit_h_max 19
_diffrn_reflns_limit_h_min -19
_diffrn_reflns_limit_k_max 15
_diffrn_reflns_limit_k_min -19
_diffrn_reflns_limit_l_max 21
_diffrn_reflns_limit_l_min -21
_diffrn_reflns_number 36823
_diffrn_reflns_theta_full 29.18
_diffrn_reflns_theta_max 29.18
_diffrn_reflns_theta_min 2.41
_diffrn_standards_number 0
_exptl_absorpt_coefficient_mu 10.692
_exptl_absorpt_correction_T_max 0.0421
_exptl_absorpt_correction_T_min 0.0221
_exptl_absorpt_correction_type numerical
_exptl_absorpt_process_details 'shape of crystal determined optically'
_exptl_crystal_colour Colorless
_exptl_crystal_density_diffrn 2.326
_exptl_crystal_density_method 'not measured'
_exptl_crystal_description Block
_exptl_crystal_F_000 1952
_exptl_crystal_size_max 0.45
_exptl_crystal_size_mid 0.35
_exptl_crystal_size_min 0.30
_refine_diff_density_max 2.015
_refine_diff_density_min -2.206
_refine_diff_density_rms 0.237
_refine_ls_extinction_method none
_refine_ls_goodness_of_fit_ref 1.231
_refine_ls_hydrogen_treatment constr
_refine_ls_matrix_type full
_refine_ls_number_parameters 397
_refine_ls_number_reflns 8021
_refine_ls_number_restraints 0
_refine_ls_restrained_S_all 1.231
_refine_ls_R_factor_all 0.0727
_refine_ls_R_factor_gt 0.0574
_refine_ls_shift/su_max 0.014
_refine_ls_shift/su_mean 0.000
_refine_ls_structure_factor_coef Fsqd
_refine_ls_weighting_details 'calc w=1/[\s^2^(Fo^2^)+(0.0368P)^2^+9.3675P] where P=(Fo^2^+2Fc^2^)/3'
_refine_ls_weighting_scheme calc
_refine_ls_wR_factor_gt 0.1165
_refine_ls_wR_factor_ref 0.1225
_reflns_number_gt 6548
_reflns_number_total 8021
_reflns_threshold_expression >2sigma(I)
_cod_data_source_file c4dt03518f2.cif
_cod_data_source_block f:\solution\619-r-sol\kh619-r-abs1
_cod_depositor_comments
;
The following automatic conversions were performed:

'_symmetry_cell_setting' value 'Monoclinic' changed to 'monoclinic'
according to
/usr/data/users/saulius/crontab/automatic-downloads/rss-feeds/RSC/lib/dictionaries/cif_core.dic
dictionary named 'cif_core.dic' version 2.4.2 from 2011-04-26.

Automatic conversion script
Id: cif_fix_values 3008 2015-01-20 13:52:24Z robertas 

 Adding full bibliography for 7033842--7033846.cif.
;
_cod_original_cell_volume 2979.65(15)
_cod_original_sg_symbol_H-M P21/n
_cod_database_code 7033842

loop_
_symmetry_equiv_pos_as_xyz
'x, y, z'
'-x+1/2, y+1/2, -z+1/2'
'-x, -y, -z'
'x-1/2, -y-1/2, z-1/2'

loop_
_atom_site_label
_atom_site_type_symbol
_atom_site_fract_x
_atom_site_fract_y
_atom_site_fract_z
_atom_site_U_iso_or_equiv
_atom_site_adp_type
_atom_site_occupancy
_atom_site_symmetry_multiplicity
_atom_site_calc_flag
_atom_site_refinement_flags
C1 C 0.3829(6) 1.4860(6) 0.5343(5) 0.0375(16) Uani 1 1 d .
H1 H 0.3990 1.5189 0.4904 0.045 Uiso 1 1 calc R
C2 C 0.3641(6) 1.5370(6) 0.6019(5) 0.0354(15) Uani 1 1 d .
H2 H 0.3707 1.6029 0.6038 0.042 Uiso 1 1 calc R
C3 C 0.3339(6) 1.3989(5) 0.6619(5) 0.0322(15) Uani 1 1 d .
H3 H 0.3167 1.3662 0.7052 0.039 Uiso 1 1 calc R
C4 C 0.3561(5) 1.3482(5) 0.5961(5) 0.0294(14) Uani 1 1 d .
C5 C 0.3586(5) 1.2406(5) 0.6005(4) 0.0266(13) Uani 1 1 d .
C6 C 0.3564(5) 1.1000(5) 0.5068(5) 0.0263(13) Uani 1 1 d .
C7 C 0.3154(5) 1.0661(5) 0.4157(5) 0.0286(13) Uani 1 1 d .
H7 H 0.2809 1.1089 0.3697 0.034 Uiso 1 1 calc R
C8 C 0.3742(5) 0.9130(5) 0.4596(4) 0.0250(12) Uani 1 1 d .
C9 C 0.3867(5) 0.8187(5) 0.4358(5) 0.0315(14) Uani 1 1 d .
H9 H 0.3600 0.7995 0.3749 0.038 Uiso 1 1 calc R
C10 C 0.4377(6) 0.7556(5) 0.5020(5) 0.0363(15) Uani 1 1 d .
H10 H 0.4469 0.6938 0.4854 0.044 Uiso 1 1 calc R
C11 C 0.4770(6) 0.7814(5) 0.5948(5) 0.0380(16) Uani 1 1 d .
H11 H 0.5107 0.7368 0.6393 0.046 Uiso 1 1 calc R
C12 C 0.4653(6) 0.8727(6) 0.6194(5) 0.0369(15) Uani 1 1 d .
H12 H 0.4913 0.8900 0.6809 0.044 Uiso 1 1 calc R
C13 C 0.4140(5) 0.9416(5) 0.5525(4) 0.0274(13) Uani 1 1 d .
C14 C 0.4057(5) 1.0376(5) 0.5751(4) 0.0300(14) Uani 1 1 d .
H14 H 0.4333 1.0581 0.6356 0.036 Uiso 1 1 calc R
C15 C 0.1259(6) 0.5463(6) 0.4685(5) 0.0382(16) Uani 1 1 d .
H15 H 0.1124 0.5126 0.5135 0.046 Uiso 1 1 calc R
C16 C 0.1449(6) 0.4971(5) 0.4011(5) 0.0343(15) Uani 1 1 d .
H16 H 0.1405 0.4311 0.4001 0.041 Uiso 1 1 calc R
C17 C 0.1676(6) 0.6355(6) 0.3382(5) 0.0358(16) Uani 1 1 d .
H17 H 0.1823 0.6687 0.2936 0.043 Uiso 1 1 calc R
C18 C 0.1446(5) 0.6856(5) 0.4036(5) 0.0298(14) Uani 1 1 d .
C19 C 0.1375(5) 0.7922(5) 0.3994(5) 0.0312(14) Uani 1 1 d .
C20 C 0.1365(5) 0.9314(5) 0.4929(5) 0.0304(14) Uani 1 1 d .
C21 C 0.1771(5) 0.9649(5) 0.5838(4) 0.0285(13) Uani 1 1 d .
H21 H 0.2098 0.9214 0.6297 0.034 Uiso 1 1 calc R
C22 C 0.1225(5) 1.1190(5) 0.5413(4) 0.0255(12) Uani 1 1 d .
C23 C 0.1156(6) 1.2151(5) 0.5654(5) 0.0354(15) Uani 1 1 d .
H23 H 0.1443 1.2343 0.6262 0.043 Uiso 1 1 calc R
C24 C 0.0668(6) 1.2794(6) 0.4991(6) 0.0394(17) Uani 1 1 d .
H24 H 0.0596 1.3417 0.5154 0.047 Uiso 1 1 calc R
C25 C 0.0271(6) 1.2526(6) 0.4060(6) 0.0432(18) Uani 1 1 d .
H25 H -0.0036 1.2980 0.3614 0.052 Uiso 1 1 calc R
C26 C 0.0335(6) 1.1612(6) 0.3810(5) 0.0394(16) Uani 1 1 d .
H26 H 0.0060 1.1441 0.3195 0.047 Uiso 1 1 calc R
C27 C 0.0820(5) 1.0912(5) 0.4483(5) 0.0299(14) Uani 1 1 d .
C28 C 0.0886(5) 0.9949(5) 0.4252(5) 0.0308(14) Uani 1 1 d .
H28 H 0.0608 0.9751 0.3645 0.037 Uiso 1 1 calc R
N1 N 0.3786(5) 1.3909(4) 0.5307(4) 0.0317(12) Uani 1 1 d .
N2 N 0.3368(5) 1.4935(5) 0.6637(5) 0.0376(14) Uani 1 1 d .
N3 N 0.3478(5) 1.1975(4) 0.5203(4) 0.0303(12) Uani 1 1 d .
H3B H 0.3343 1.2336 0.4731 0.036 Uiso 1 1 calc R
N4 N 0.3233(4) 0.9781(4) 0.3925(4) 0.0286(11) Uani 1 1 d .
N5 N 0.1264(5) 0.6407(4) 0.4708(4) 0.0333(13) Uani 1 1 d .
N6 N 0.1691(5) 0.5402(4) 0.3381(4) 0.0351(13) Uani 1 1 d .
N7 N 0.1456(5) 0.8341(4) 0.4794(4) 0.0319(12) Uani 1 1 d .
H7B H 0.1574 0.7975 0.5262 0.038 Uiso 1 1 calc R
N8 N 0.1719(4) 1.0539(4) 0.6082(4) 0.0303(12) Uani 1 1 d .
O1 O 0.3708(5) 1.1997(4) 0.6723(4) 0.0417(13) Uani 1 1 d .
O2 O 0.1248(5) 0.8343(4) 0.3278(4) 0.0464(14) Uani 1 1 d .
Hg1 Hg 0.26644(2) 1.09545(2) 0.762861(19) 0.03514(9) Uani 1 1 d .
Hg2 Hg 0.22715(2) 0.93850(2) 0.236580(19) 0.03623(9) Uani 1 1 d .
Cl1 Cl 0.39039(16) 0.97647(17) 0.80400(14) 0.0483(5) Uani 1 1 d .
Cl2 Cl 0.22029(19) 1.23951(14) 0.81161(14) 0.0475(5) Uani 1 1 d .
Cl3 Cl 0.10987(16) 1.06257(17) 0.20006(15) 0.0476(5) Uani 1 1 d .
Cl4 Cl 0.27307(19) 0.79412(14) 0.18824(13) 0.0488(5) Uani 1 1 d .

loop_
_atom_site_aniso_label
_atom_site_aniso_U_11
_atom_site_aniso_U_22
_atom_site_aniso_U_33
_atom_site_aniso_U_23
_atom_site_aniso_U_13
_atom_site_aniso_U_12
C1 0.046(4) 0.037(4) 0.033(4) 0.002(3) 0.019(3) 0.001(3)
C2 0.040(4) 0.028(4) 0.040(4) -0.002(3) 0.017(3) 0.001(3)
C3 0.047(4) 0.020(3) 0.037(4) -0.004(2) 0.025(3) 0.002(3)
C4 0.032(3) 0.029(4) 0.028(3) -0.007(3) 0.012(3) -0.002(3)
C5 0.032(3) 0.022(3) 0.027(3) -0.002(2) 0.013(3) -0.001(2)
C6 0.032(3) 0.018(3) 0.031(3) -0.003(2) 0.014(3) -0.003(2)
C7 0.034(3) 0.022(3) 0.029(3) 0.003(2) 0.010(3) -0.001(2)
C8 0.027(3) 0.026(3) 0.025(3) -0.001(2) 0.013(2) -0.001(2)
C9 0.039(3) 0.019(3) 0.038(3) -0.005(3) 0.017(3) -0.004(3)
C10 0.043(4) 0.025(3) 0.043(4) 0.000(3) 0.019(3) 0.008(3)
C11 0.046(4) 0.026(4) 0.042(4) 0.008(3) 0.016(3) 0.010(3)
C12 0.041(4) 0.034(4) 0.031(3) 0.005(3) 0.008(3) 0.001(3)
C13 0.031(3) 0.025(3) 0.026(3) 0.000(2) 0.011(3) 0.000(3)
C14 0.036(3) 0.029(3) 0.023(3) -0.002(2) 0.009(3) 0.002(3)
C15 0.048(4) 0.033(4) 0.036(4) 0.002(3) 0.018(3) -0.001(3)
C16 0.042(4) 0.026(3) 0.036(4) -0.003(3) 0.016(3) -0.005(3)
C17 0.045(4) 0.035(4) 0.031(3) -0.004(3) 0.019(3) 0.000(3)
C18 0.032(3) 0.026(4) 0.032(3) -0.004(3) 0.013(3) -0.004(3)
C19 0.037(3) 0.030(4) 0.030(3) -0.004(3) 0.016(3) -0.004(3)
C20 0.035(3) 0.029(4) 0.029(3) -0.004(3) 0.014(3) -0.007(3)
C21 0.032(3) 0.027(3) 0.026(3) 0.000(2) 0.011(3) 0.001(3)
C22 0.027(3) 0.023(3) 0.028(3) 0.002(2) 0.012(3) 0.000(2)
C23 0.036(4) 0.032(4) 0.037(4) -0.005(3) 0.012(3) 0.005(3)
C24 0.041(4) 0.030(4) 0.047(4) 0.001(3) 0.016(4) 0.006(3)
C25 0.039(4) 0.048(5) 0.041(4) 0.017(4) 0.013(3) 0.009(4)
C26 0.049(4) 0.038(4) 0.032(4) 0.006(3) 0.017(3) 0.009(4)
C27 0.029(3) 0.032(4) 0.029(3) 0.002(3) 0.012(3) 0.004(3)
C28 0.035(3) 0.028(4) 0.026(3) -0.006(2) 0.008(3) 0.000(3)
N1 0.040(3) 0.026(3) 0.029(3) -0.001(2) 0.014(3) 0.001(2)
N2 0.045(4) 0.031(3) 0.042(3) -0.003(3) 0.023(3) 0.003(3)
N3 0.044(3) 0.024(3) 0.025(3) -0.002(2) 0.016(2) 0.002(2)
N4 0.035(3) 0.026(3) 0.024(3) -0.002(2) 0.010(2) -0.002(2)
N5 0.042(3) 0.030(3) 0.033(3) -0.003(2) 0.019(3) -0.004(2)
N6 0.048(4) 0.023(3) 0.042(3) -0.005(2) 0.025(3) 0.000(2)
N7 0.048(3) 0.019(3) 0.030(3) -0.002(2) 0.017(3) -0.004(2)
N8 0.036(3) 0.027(3) 0.026(3) 0.001(2) 0.010(2) 0.001(2)
O1 0.067(4) 0.032(3) 0.033(3) 0.001(2) 0.026(3) 0.003(3)
O2 0.079(4) 0.034(3) 0.037(3) 0.000(2) 0.035(3) 0.003(3)
Hg1 0.04812(17) 0.02765(15) 0.03196(14) 0.00005(10) 0.01755(12) -0.00062(12)
Hg2 0.04999(18) 0.02968(16) 0.03078(14) -0.00116(10) 0.01706(12) -0.00149(12)
Cl1 0.0487(11) 0.0545(13) 0.0427(10) 0.0081(9) 0.0181(9) 0.0155(9)
Cl2 0.0768(14) 0.0262(9) 0.0435(10) -0.0060(7) 0.0267(10) -0.0015(9)
Cl3 0.0453(10) 0.0539(13) 0.0419(10) 0.0047(8) 0.0142(9) 0.0113(9)
Cl4 0.0849(15) 0.0277(9) 0.0372(9) -0.0068(7) 0.0267(10) -0.0035(9)

loop_
_atom_type_symbol
_atom_type_description
_atom_type_scat_dispersion_real
_atom_type_scat_dispersion_imag
_atom_type_scat_source
C C 0.0033 0.0016 'International Tables Vol C Tables 4.2.6.8 and 6.1.1.4'
H H 0.0000 0.0000 'International Tables Vol C Tables 4.2.6.8 and 6.1.1.4'
N N 0.0061 0.0033 'International Tables Vol C Tables 4.2.6.8 and 6.1.1.4'
O O 0.0106 0.0060 'International Tables Vol C Tables 4.2.6.8 and 6.1.1.4'
Hg Hg -2.3894 9.2266 'International Tables Vol C Tables 4.2.6.8 and 6.1.1.4'
Cl Cl 0.1484 0.1585 'International Tables Vol C Tables 4.2.6.8 and 6.1.1.4'

loop_
_geom_angle_atom_site_label_1
_geom_angle_atom_site_label_2
_geom_angle_atom_site_label_3
_geom_angle
_geom_angle_site_symmetry_3
N1 C1 C2 121.8(7) .
N1 C1 H1 119.1 .
C2 C1 H1 119.1 .
N2 C2 C1 121.3(7) .
N2 C2 H2 119.4 .
C1 C2 H2 119.4 .
N2 C3 C4 120.9(7) .
N2 C3 H3 119.5 .
C4 C3 H3 119.5 .
N1 C4 C3 122.4(6) .
N1 C4 C5 118.5(6) .
C3 C4 C5 119.1(6) .
O1 C5 N3 125.2(6) .
O1 C5 C4 120.5(6) .
N3 C5 C4 114.3(6) .
C14 C6 N3 124.0(6) .
C14 C6 C7 118.8(6) .
N3 C6 C7 117.1(6) .
N4 C7 C6 123.6(6) .
N4 C7 H7 118.2 .
C6 C7 H7 118.2 .
N4 C8 C9 120.3(6) .
N4 C8 C13 119.8(6) .
C9 C8 C13 119.9(6) .
C10 C9 C8 119.9(7) .
C10 C9 H9 120.1 .
C8 C9 H9 120.1 .
C9 C10 C11 121.6(7) .
C9 C10 H10 119.2 .
C11 C10 H10 119.2 .
C12 C11 C10 119.4(7) .
C12 C11 H11 120.3 .
C10 C11 H11 120.3 .
C11 C12 C13 121.0(7) .
C11 C12 H12 119.5 .
C13 C12 H12 119.5 .
C14 C13 C8 119.4(6) .
C14 C13 C12 122.3(6) .
C8 C13 C12 118.2(6) .
C6 C14 C13 118.9(6) .
C6 C14 H14 120.5 .
C13 C14 H14 120.5 .
N5 C15 C16 121.5(7) .
N5 C15 H15 119.3 .
C16 C15 H15 119.3 .
N6 C16 C15 122.4(7) .
N6 C16 H16 118.8 .
C15 C16 H16 118.8 .
N6 C17 C18 121.2(7) .
N6 C17 H17 119.4 .
C18 C17 H17 119.4 .
N5 C18 C17 121.3(7) .
N5 C18 C19 118.3(6) .
C17 C18 C19 120.4(6) .
O2 C19 N7 125.2(7) .
O2 C19 C18 120.5(6) .
N7 C19 C18 114.3(6) .
C28 C20 N7 124.9(6) .
C28 C20 C21 118.2(6) .
N7 C20 C21 116.9(6) .
N8 C21 C20 124.3(6) .
N8 C21 H21 117.8 .
C20 C21 H21 117.8 .
N8 C22 C27 120.3(6) .
N8 C22 C23 119.9(6) .
C27 C22 C23 119.8(6) .
C24 C23 C22 119.7(7) .
C24 C23 H23 120.1 .
C22 C23 H23 120.1 .
C23 C24 C25 120.9(7) .
C23 C24 H24 119.6 .
C25 C24 H24 119.6 .
C26 C25 C24 120.5(7) .
C26 C25 H25 119.8 .
C24 C25 H25 119.8 .
C25 C26 C27 120.4(7) .
C25 C26 H26 119.8 .
C27 C26 H26 119.8 .
C28 C27 C22 119.3(6) .
C28 C27 C26 122.1(7) .
C22 C27 C26 118.6(7) .
C20 C28 C27 119.3(6) .
C20 C28 H28 120.4 .
C27 C28 H28 120.4 .
C4 N1 C1 116.0(6) .
C2 N2 C3 117.4(6) .
C2 N2 Hg1 116.4(5) 2_556
C3 N2 Hg1 122.3(5) 2_556
C5 N3 C6 126.4(6) .
C5 N3 H3B 116.8 .
C6 N3 H3B 116.8 .
C7 N4 C8 119.4(6) .
C7 N4 Hg2 115.3(4) .
C8 N4 Hg2 124.8(4) .
C15 N5 C18 116.7(6) .
C16 N6 C17 116.7(6) .
C16 N6 Hg2 116.2(5) 2_545
C17 N6 Hg2 123.5(5) 2_545
C19 N7 C20 125.8(6) .
C19 N7 H7B 117.1 .
C20 N7 H7B 117.1 .
C21 N8 C22 118.6(6) .
C21 N8 Hg1 117.1(5) .
C22 N8 Hg1 123.8(4) .
Cl2 Hg1 Cl1 143.20(8) .
Cl2 Hg1 N8 114.76(15) .
Cl1 Hg1 N8 101.42(15) .
Cl2 Hg1 N2 92.71(16) 2_546
Cl1 Hg1 N2 89.74(16) 2_546
N8 Hg1 N2 96.2(2) 2_546
Cl4 Hg2 Cl3 145.82(8) .
Cl4 Hg2 N4 113.86(15) .
Cl3 Hg2 N4 99.90(15) .
Cl4 Hg2 N6 92.60(15) 2
Cl3 Hg2 N6 88.42(15) 2
N4 Hg2 N6 96.7(2) 2

loop_
_geom_bond_atom_site_label_1
_geom_bond_atom_site_label_2
_geom_bond_distance
_geom_bond_site_symmetry_2
C1 N1 1.338(10) .
C1 C2 1.390(10) .
C1 H1 0.9300 .
C2 N2 1.327(10) .
C2 H2 0.9300 .
C3 N2 1.329(10) .
C3 C4 1.388(9) .
C3 H3 0.9300 .
C4 N1 1.332(9) .
C4 C5 1.512(10) .
C5 O1 1.219(8) .
C5 N3 1.355(8) .
C6 C14 1.365(9) .
C6 N3 1.399(9) .
C6 C7 1.414(9) .
C7 N4 1.306(9) .
C7 H7 0.9300 .
C8 N4 1.385(8) .
C8 C9 1.407(9) .
C8 C13 1.414(9) .
C9 C10 1.358(10) .
C9 H9 0.9300 .
C10 C11 1.403(11) .
C10 H10 0.9300 .
C11 C12 1.369(11) .
C11 H11 0.9300 .
C12 C13 1.420(10) .
C12 H12 0.9300 .
C13 C14 1.412(10) .
C14 H14 0.9300 .
C15 N5 1.327(10) .
C15 C16 1.376(10) .
C15 H15 0.9300 .
C16 N6 1.315(9) .
C16 H16 0.9300 .
C17 N6 1.340(10) .
C17 C18 1.385(9) .
C17 H17 0.9300 .
C18 N5 1.339(9) .
C18 C19 1.500(10) .
C19 O2 1.224(9) .
C19 N7 1.354(9) .
C20 C28 1.365(10) .
C20 N7 1.397(9) .
C20 C21 1.411(9) .
C21 N8 1.317(9) .
C21 H21 0.9300 .
C22 N8 1.378(8) .
C22 C27 1.414(9) .
C22 C23 1.415(10) .
C23 C24 1.362(11) .
C23 H23 0.9300 .
C24 C25 1.411(12) .
C24 H24 0.9300 .
C25 C26 1.356(12) .
C25 H25 0.9300 .
C26 C27 1.425(10) .
C26 H26 0.9300 .
C27 C28 1.413(10) .
C28 H28 0.9300 .
N2 Hg1 2.631(6) 2_556
N3 H3B 0.8600 .
N4 Hg2 2.393(5) .
N6 Hg2 2.647(6) 2_545
N7 H7B 0.8600 .
N8 Hg1 2.380(6) .
Hg1 Cl2 2.348(2) .
Hg1 Cl1 2.364(2) .
Hg1 N2 2.631(6) 2_546
Hg2 Cl4 2.348(2) .
Hg2 Cl3 2.354(2) .
Hg2 N6 2.647(6) 2

loop_
_geom_torsion_atom_site_label_1
_geom_torsion_atom_site_label_2
_geom_torsion_atom_site_label_3
_geom_torsion_atom_site_label_4
_geom_torsion
_geom_torsion_site_symmetry_4
N1 C1 C2 N2 -2.9(12) .
N2 C3 C4 N1 -1.8(11) .
N2 C3 C4 C5 175.9(7) .
N1 C4 C5 O1 156.0(7) .
C3 C4 C5 O1 -21.9(10) .
N1 C4 C5 N3 -23.1(9) .
C3 C4 C5 N3 159.1(6) .
C14 C6 C7 N4 -1.2(11) .
N3 C6 C7 N4 175.7(7) .
N4 C8 C9 C10 179.2(7) .
C13 C8 C9 C10 -0.6(10) .
C8 C9 C10 C11 1.5(12) .
C9 C10 C11 C12 -1.2(12) .
C10 C11 C12 C13 0.0(12) .
N4 C8 C13 C14 -3.2(10) .
C9 C8 C13 C14 176.6(6) .
N4 C8 C13 C12 179.7(6) .
C9 C8 C13 C12 -0.5(10) .
C11 C12 C13 C14 -176.2(7) .
C11 C12 C13 C8 0.8(11) .
N3 C6 C14 C13 -176.7(6) .
C7 C6 C14 C13 0.0(10) .
C8 C13 C14 C6 2.1(10) .
C12 C13 C14 C6 179.1(7) .
N5 C15 C16 N6 3.3(13) .
N6 C17 C18 N5 2.3(11) .
N6 C17 C18 C19 -176.4(7) .
N5 C18 C19 O2 -158.7(7) .
C17 C18 C19 O2 20.0(11) .
N5 C18 C19 N7 20.9(10) .
C17 C18 C19 N7 -160.4(7) .
C28 C20 C21 N8 0.2(11) .
N7 C20 C21 N8 -177.8(7) .
N8 C22 C23 C24 179.9(7) .
C27 C22 C23 C24 2.4(11) .
C22 C23 C24 C25 -3.2(12) .
C23 C24 C25 C26 2.6(13) .
C24 C25 C26 C27 -1.1(13) .
N8 C22 C27 C28 2.9(10) .
C23 C22 C27 C28 -179.5(7) .
N8 C22 C27 C26 -178.5(6) .
C23 C22 C27 C26 -1.0(10) .
C25 C26 C27 C28 178.9(8) .
C25 C26 C27 C22 0.4(12) .
N7 C20 C28 C27 178.0(7) .
C21 C20 C28 C27 0.2(10) .
C22 C27 C28 C20 -1.8(10) .
C26 C27 C28 C20 179.7(7) .
C3 C4 N1 C1 2.9(10) .
C5 C4 N1 C1 -174.9(7) .
C2 C1 N1 C4 -0.6(11) .
C1 C2 N2 C3 3.9(11) .
C1 C2 N2 Hg1 -154.6(6) 2_556
C4 C3 N2 C2 -1.6(11) .
C4 C3 N2 Hg1 155.5(5) 2_556
O1 C5 N3 C6 -5.4(12) .
C4 C5 N3 C6 173.6(6) .
C14 C6 N3 C5 -20.9(11) .
C7 C6 N3 C5 162.3(7) .
C6 C7 N4 C8 0.1(10) .
C6 C7 N4 Hg2 172.0(5) .
C9 C8 N4 C7 -177.7(6) .
C13 C8 N4 C7 2.1(9) .
C9 C8 N4 Hg2 11.3(8) .
C13 C8 N4 Hg2 -168.9(5) .
C16 C15 N5 C18 1.1(12) .
C17 C18 N5 C15 -3.7(11) .
C19 C18 N5 C15 175.0(7) .
C15 C16 N6 C17 -4.6(12) .
C15 C16 N6 Hg2 154.9(6) 2_545
C18 C17 N6 C16 1.9(11) .
C18 C17 N6 Hg2 -156.0(5) 2_545
O2 C19 N7 C20 3.1(12) .
C18 C19 N7 C20 -176.5(6) .
C28 C20 N7 C19 21.7(12) .
C21 C20 N7 C19 -160.6(7) .
C20 C21 N8 C22 1.0(10) .
C20 C21 N8 Hg1 -171.5(5) .
C27 C22 N8 C21 -2.5(10) .
C23 C22 N8 C21 180.0(7) .
C27 C22 N8 Hg1 169.4(5) .
C23 C22 N8 Hg1 -8.1(9) .
C21 N8 Hg1 Cl2 -163.7(5) .
C22 N8 Hg1 Cl2 24.3(6) .
C21 N8 Hg1 Cl1 23.2(5) .
C22 N8 Hg1 Cl1 -148.8(5) .
C21 N8 Hg1 N2 -67.8(5) 2_546
C22 N8 Hg1 N2 120.2(5) 2_546
C7 N4 Hg2 Cl4 165.4(4) .
C8 N4 Hg2 Cl4 -23.2(5) .
C7 N4 Hg2 Cl3 -20.0(5) .
C8 N4 Hg2 Cl3 151.3(5) .
C7 N4 Hg2 N6 69.6(5) 2
C8 N4 Hg2 N6 -119.1(5) 2
